data_7024377
loop_
_publ_author_name
'Yu, Sze-Man'
'Tritschler, Ulrich'
'G\"ottker-Schnetmann, Inigo'
'Mecking, Stefan'

_publ_section_title
;
 Zirconium enolatoimine complexes in olefin polymerization.
;
_journal_issue 19
_journal_name_full 'Dalton transactions (Cambridge, England : 2003)'
_journal_page_first 4612
_journal_page_last 4618
_journal_paper_doi 10.1039/b916289e
_journal_volume 39
_journal_year 2010
_chemical_formula_moiety 'C17 H22 F3 N O'
_chemical_formula_sum 'C17 H22 F3 N O'
_chemical_formula_weight 313.36
_chemical_name_systematic
;
?
;
_space_group_IT_number 15
_symmetry_cell_setting monoclinic
_symmetry_Int_Tables_number 15
_symmetry_space_group_name_Hall '-C 2yc'
_symmetry_space_group_name_H-M 'C 1 2/c 1'
_atom_sites_solution_hydrogens geom
_atom_sites_solution_primary direct
_atom_sites_solution_secondary difmap
_audit_creation_method SHELXL-97
_cell_angle_alpha 90.00
_cell_angle_beta 112.240(4)
_cell_angle_gamma 90.00
_cell_formula_units_Z 8
_cell_length_a 19.4589(11)
_cell_length_b 16.3091(10)
_cell_length_c 11.5997(6)
_cell_measurement_reflns_used 22610
_cell_measurement_temperature 100(2)
_cell_measurement_theta_max 27.76
_cell_measurement_theta_min 1.68
_cell_volume 3407.4(3)
_computing_cell_refinement 'STOE X-AREA'
_computing_data_collection 'STOE X-AREA'
_computing_data_reduction 'STOE X-RED'
_computing_structure_refinement 'SHELXL-97 (Sheldrick, 1997)'
_computing_structure_solution 'SHELXS-97 (Sheldrick, 1990)'
_diffrn_ambient_temperature 100(2)
_diffrn_detector_area_resol_mean 6.67
_diffrn_measured_fraction_theta_full 0.992
_diffrn_measured_fraction_theta_max 0.992
_diffrn_measurement_device_type 'STOE IPDS 2T'
_diffrn_measurement_method 'rotation method'
_diffrn_radiation_monochromator graphite
_diffrn_radiation_source 'fine-focus sealed tube'
_diffrn_radiation_type MoK\a
_diffrn_radiation_wavelength 0.71073
_diffrn_reflns_av_R_equivalents 0.1250
_diffrn_reflns_av_sigmaI/netI 0.0975
_diffrn_reflns_limit_h_max 25
_diffrn_reflns_limit_h_min -25
_diffrn_reflns_limit_k_max 21
_diffrn_reflns_limit_k_min -21
_diffrn_reflns_limit_l_max 14
_diffrn_reflns_limit_l_min -14
_diffrn_reflns_number 26306
_diffrn_reflns_theta_full 27.45
_diffrn_reflns_theta_max 27.45
_diffrn_reflns_theta_min 1.68
_exptl_absorpt_coefficient_mu 0.098
_exptl_absorpt_correction_T_max 0.9867
_exptl_absorpt_correction_T_min 0.8674
_exptl_absorpt_correction_type integration
_exptl_absorpt_process_details 'STOE X-RED32'
_exptl_crystal_colour colourless
_exptl_crystal_density_diffrn 1.222
_exptl_crystal_density_method 'not measured'
_exptl_crystal_description prism
_exptl_crystal_F_000 1328
_exptl_crystal_size_max 0.400
_exptl_crystal_size_mid 0.367
_exptl_crystal_size_min 0.300
_refine_diff_density_max 0.255
_refine_diff_density_min -0.268
_refine_diff_density_rms 0.061
_refine_ls_extinction_method none
_refine_ls_goodness_of_fit_ref 1.066
_refine_ls_hydrogen_treatment mixed
_refine_ls_matrix_type full
_refine_ls_number_parameters 230
_refine_ls_number_reflns 3859
_refine_ls_number_restraints 0
_refine_ls_restrained_S_all 1.066
_refine_ls_R_factor_all 0.0681
_refine_ls_R_factor_gt 0.0455
_refine_ls_shift/su_max 0.000
_refine_ls_shift/su_mean 0.000
_refine_ls_structure_factor_coef Fsqd
_refine_ls_weighting_details 'calc w=1/[\s^2^(Fo^2^)+(0.0670P)^2^+0.6314P] where P=(Fo^2^+2Fc^2^)/3'
_refine_ls_weighting_scheme calc
_refine_ls_wR_factor_gt 0.1135
_refine_ls_wR_factor_ref 0.1216
_reflns_number_gt 2937
_reflns_number_total 3859
_reflns_threshold_expression >2sigma(I)
_cod_data_source_file b916289e.txt
_cod_data_source_block d:\x_ray\gs08_037
_cod_original_sg_symbol_H-M 'C 2/c'
_cod_database_code 7024377

loop_
_symmetry_equiv_pos_as_xyz
'x, y, z'
'-x, y, -z+1/2'
'x+1/2, y+1/2, z'
'-x+1/2, y+1/2, -z+1/2'
'-x, -y, -z'
'x, -y, z-1/2'
'-x+1/2, -y+1/2, -z'
'x+1/2, -y+1/2, z-1/2'

loop_
_atom_site_label
_atom_site_type_symbol
_atom_site_fract_x
_atom_site_fract_y
_atom_site_fract_z
_atom_site_U_iso_or_equiv
_atom_site_adp_type
_atom_site_occupancy
_atom_site_symmetry_multiplicity
_atom_site_calc_flag
_atom_site_refinement_flags
_atom_site_disorder_assembly
_atom_site_disorder_group
F2 F 0.00709(5) 0.15737(6) 0.05868(10) 0.0438(3) Uani 1 1 d . . .
F1 F -0.02136(5) 0.12511(7) -0.13274(10) 0.0491(3) Uani 1 1 d . . .
O1 O 0.15251(6) 0.10828(6) 0.11059(10) 0.0337(3) Uani 1 1 d . . .
N1 N 0.21248(7) -0.03065(7) 0.07727(12) 0.0270(3) Uani 1 1 d . . .
H20 H 0.2102(10) 0.0133(12) 0.1210(17) 0.036(5) Uiso 1 1 d . . .
F3 F 0.05583(6) 0.22274(6) -0.05097(12) 0.0520(3) Uani 1 1 d . . .
C4 C 0.15314(8) -0.03927(8) -0.02703(13) 0.0263(3) Uani 1 1 d . . .
C7 C 0.26930(8) -0.15712(8) 0.18833(14) 0.0263(3) Uani 1 1 d . C .
C6 C 0.27483(8) -0.08569(8) 0.12437(14) 0.0263(3) Uani 1 1 d . . .
C3 C 0.09642(8) 0.01904(9) -0.06047(14) 0.0274(3) Uani 1 1 d . . .
H3A H 0.0540 0.0113 -0.1348 0.033 Uiso 1 1 calc R . .
C9 C 0.39855(8) -0.18346(9) 0.22872(14) 0.0288(3) Uani 1 1 d . C .
H9A H 0.4415 -0.2164 0.2661 0.035 Uiso 1 1 calc R . .
C12 C 0.19798(8) -0.18361(9) 0.20210(15) 0.0295(3) Uani 1 1 d . . .
H12A H 0.1578 -0.1444 0.1542 0.035 Uiso 1 1 calc R A 1
C2 C 0.10023(8) 0.08839(9) 0.01213(14) 0.0270(3) Uani 1 1 d . . .
C10 C 0.40184(8) -0.11415(9) 0.16208(15) 0.0301(3) Uani 1 1 d . . .
H10A H 0.4469 -0.1010 0.1523 0.036 Uiso 1 1 calc R . .
C11 C 0.34046(8) -0.06361(9) 0.10932(14) 0.0293(3) Uani 1 1 d . B .
C5 C 0.14830(9) -0.11191(10) -0.10826(15) 0.0337(3) Uani 1 1 d . . .
H5A H 0.1306 -0.1595 -0.0758 0.040 Uiso 1 1 calc R . .
H5B H 0.1975 -0.1237 -0.1090 0.040 Uiso 1 1 calc R . .
H5C H 0.1136 -0.1001 -0.1932 0.040 Uiso 1 1 calc R . .
C8 C 0.33289(8) -0.20491(9) 0.24113(14) 0.0275(3) Uani 1 1 d . . .
H8A H 0.3312 -0.2529 0.2863 0.033 Uiso 1 1 calc R C .
C1 C 0.03497(8) 0.14814(9) -0.02988(16) 0.0328(3) Uani 1 1 d . . .
C15 C 0.34520(9) 0.01313(10) 0.03855(18) 0.0384(4) Uani 1 1 d . . .
H15A H 0.2942 0.0212 -0.0258 0.046 Uiso 0.610(6) 1 calc PR B 1
H15B H 0.2990 0.0492 0.0281 0.053(15) Uiso 0.390(6) 1 d PR B 2
C14 C 0.17491(9) -0.26957(10) 0.14838(18) 0.0378(4) Uani 1 1 d . C 1
H14A H 0.2110 -0.3098 0.1996 0.045 Uiso 1 1 calc R C 1
H14B H 0.1733 -0.2715 0.0629 0.045 Uiso 1 1 calc R C 1
H14C H 0.1257 -0.2825 0.1482 0.045 Uiso 1 1 calc R C 1
C13 C 0.20588(10) -0.18171(12) 0.33806(17) 0.0416(4) Uani 1 1 d . C 1
H13A H 0.2163 -0.1255 0.3698 0.050 Uiso 1 1 calc R C 1
H13B H 0.2468 -0.2177 0.3874 0.050 Uiso 1 1 calc R C 1
H13C H 0.1596 -0.2007 0.3443 0.050 Uiso 1 1 calc R C 1
C17 C 0.3970(3) 0.0024(2) -0.0364(4) 0.0468(9) Uani 0.610(6) 1 d P B 1
H17A H 0.3840 -0.0484 -0.0851 0.056 Uiso 0.610(6) 1 calc PR B 1
H17B H 0.4489 -0.0003 0.0218 0.056 Uiso 0.610(6) 1 calc PR B 1
H17C H 0.3905 0.0491 -0.0927 0.056 Uiso 0.610(6) 1 calc PR B 1
C16 C 0.3613(2) 0.08666(16) 0.1124(3) 0.0432(10) Uani 0.610(6) 1 d P B 1
H16A H 0.4101 0.0817 0.1799 0.052 Uiso 0.610(6) 1 calc PR B 1
H16B H 0.3233 0.0947 0.1478 0.052 Uiso 0.610(6) 1 calc PR B 1
H16C H 0.3613 0.1337 0.0599 0.052 Uiso 0.610(6) 1 calc PR B 1
C18 C 0.4175(3) 0.0685(3) 0.1334(5) 0.0478(17) Uani 0.390(6) 1 d P B 2
H18A H 0.4640 0.0414 0.1412 0.057 Uiso 0.390(6) 1 calc PR B 2
H18B H 0.4146 0.0727 0.2157 0.057 Uiso 0.390(6) 1 calc PR B 2
H18C H 0.4159 0.1235 0.0985 0.057 Uiso 0.390(6) 1 calc PR B 2
C19 C 0.3543(4) -0.0022(3) -0.0711(5) 0.0433(14) Uani 0.390(6) 1 d P B 2
H19C H 0.3590 0.0498 -0.1097 0.052 Uiso 0.390(6) 1 calc PR B 2
H19B H 0.3112 -0.0324 -0.1276 0.052 Uiso 0.390(6) 1 calc PR B 2
H19A H 0.3993 -0.0350 -0.0541 0.052 Uiso 0.390(6) 1 calc PR B 2

loop_
_atom_site_aniso_label
_atom_site_aniso_U_11
_atom_site_aniso_U_22
_atom_site_aniso_U_33
_atom_site_aniso_U_23
_atom_site_aniso_U_13
_atom_site_aniso_U_12
F2 0.0428(5) 0.0453(6) 0.0511(6) -0.0046(5) 0.0265(5) 0.0083(4)
F1 0.0339(5) 0.0573(7) 0.0449(6) -0.0057(5) 0.0022(4) 0.0178(4)
O1 0.0353(6) 0.0281(5) 0.0322(6) -0.0055(4) 0.0066(5) 0.0031(4)
N1 0.0266(6) 0.0228(6) 0.0286(7) -0.0016(5) 0.0070(5) 0.0034(5)
F3 0.0474(6) 0.0315(5) 0.0818(8) 0.0190(5) 0.0296(6) 0.0105(4)
C4 0.0275(7) 0.0259(7) 0.0250(7) -0.0004(6) 0.0096(6) -0.0003(5)
C7 0.0266(7) 0.0237(6) 0.0280(7) -0.0029(6) 0.0096(6) -0.0001(5)
C6 0.0253(7) 0.0232(7) 0.0275(7) -0.0008(6) 0.0069(6) 0.0025(5)
C3 0.0257(7) 0.0275(7) 0.0260(7) 0.0003(6) 0.0063(6) 0.0019(5)
C9 0.0262(7) 0.0277(7) 0.0306(8) 0.0014(6) 0.0087(6) 0.0050(5)
C12 0.0272(7) 0.0262(7) 0.0359(8) -0.0010(6) 0.0130(6) -0.0004(5)
C2 0.0272(7) 0.0259(7) 0.0284(8) 0.0018(6) 0.0112(6) 0.0015(5)
C10 0.0257(7) 0.0312(7) 0.0341(8) 0.0015(6) 0.0122(6) -0.0005(6)
C11 0.0309(7) 0.0257(7) 0.0309(8) 0.0016(6) 0.0112(6) -0.0001(6)
C5 0.0337(8) 0.0319(8) 0.0319(8) -0.0063(6) 0.0082(6) 0.0042(6)
C8 0.0305(7) 0.0234(6) 0.0285(7) 0.0015(6) 0.0110(6) 0.0009(5)
C1 0.0309(7) 0.0308(7) 0.0378(9) 0.0011(7) 0.0141(7) 0.0040(6)
C15 0.0362(8) 0.0318(8) 0.0493(10) 0.0123(7) 0.0186(7) 0.0038(6)
C14 0.0355(8) 0.0314(8) 0.0475(10) -0.0063(7) 0.0169(7) -0.0073(6)
C13 0.0406(9) 0.0491(10) 0.0408(10) -0.0075(8) 0.0219(8) -0.0060(7)
C17 0.055(2) 0.0428(17) 0.051(2) 0.0134(16) 0.030(2) 0.0016(18)
C16 0.056(2) 0.0271(13) 0.0437(18) 0.0011(12) 0.0159(15) -0.0078(13)
C18 0.057(4) 0.038(2) 0.046(3) 0.005(2) 0.016(2) -0.018(2)
C19 0.060(4) 0.039(2) 0.033(3) 0.009(2) 0.020(3) -0.004(3)

loop_
_atom_type_symbol
_atom_type_description
_atom_type_scat_dispersion_real
_atom_type_scat_dispersion_imag
_atom_type_scat_source
C C 0.0033 0.0016 'International Tables Vol C Tables 4.2.6.8 and 6.1.1.4'
H H 0.0000 0.0000 'International Tables Vol C Tables 4.2.6.8 and 6.1.1.4'
N N 0.0061 0.0033 'International Tables Vol C Tables 4.2.6.8 and 6.1.1.4'
O O 0.0106 0.0060 'International Tables Vol C Tables 4.2.6.8 and 6.1.1.4'
F F 0.0171 0.0103 'International Tables Vol C Tables 4.2.6.8 and 6.1.1.4'

loop_
_geom_angle_atom_site_label_1
_geom_angle_atom_site_label_2
_geom_angle_atom_site_label_3
_geom_angle
C4 N1 C6 126.69(13)
N1 C4 C3 120.33(13)
N1 C4 C5 118.99(13)
C3 C4 C5 120.68(13)
C8 C7 C6 117.56(13)
C8 C7 C12 119.32(13)
C6 C7 C12 123.11(12)
C11 C6 C7 122.29(13)
C11 C6 N1 118.01(12)
C7 C6 N1 119.63(12)
C2 C3 C4 121.92(13)
C8 C9 C10 120.27(13)
C7 C12 C13 111.37(13)
C7 C12 C14 110.89(12)
C13 C12 C14 109.79(14)
O1 C2 C3 126.89(13)
O1 C2 C1 114.62(13)
C3 C2 C1 118.49(13)
C9 C10 C11 121.13(13)
C10 C11 C6 117.75(13)
C10 C11 C15 120.63(13)
C6 C11 C15 121.62(13)
C9 C8 C7 120.95(14)
F1 C1 F3 107.28(14)
F1 C1 F2 106.49(12)
F3 C1 F2 106.13(13)
F1 C1 C2 114.12(13)
F3 C1 C2 111.49(12)
F2 C1 C2 110.88(13)
C19 C15 C16 129.0(3)
C19 C15 C11 114.0(3)
C16 C15 C11 114.15(18)
C19 C15 C17 29.7(3)
C16 C15 C17 112.5(2)
C11 C15 C17 112.97(17)
C19 C15 C18 109.5(3)
C16 C15 C18 39.1(2)
C11 C15 C18 107.2(2)
C17 C15 C18 82.5(3)

loop_
_geom_bond_atom_site_label_1
_geom_bond_atom_site_label_2
_geom_bond_distance
F2 C1 1.3393(19)
F1 C1 1.3327(19)
O1 C2 1.2510(18)
N1 C4 1.3263(19)
N1 C6 1.4404(18)
F3 C1 1.3342(18)
C4 C3 1.3961(19)
C4 C5 1.494(2)
C7 C8 1.393(2)
C7 C6 1.407(2)
C7 C12 1.5186(19)
C6 C11 1.400(2)
C3 C2 1.395(2)
C9 C8 1.384(2)
C9 C10 1.385(2)
C12 C13 1.526(2)
C12 C14 1.531(2)
C2 C1 1.527(2)
C10 C11 1.388(2)
C11 C15 1.519(2)
C15 C19 1.372(6)
C15 C16 1.438(3)
C15 C17 1.571(4)
C15 C18 1.683(5)

loop_
_geom_torsion_atom_site_label_1
_geom_torsion_atom_site_label_2
_geom_torsion_atom_site_label_3
_geom_torsion_atom_site_label_4
_geom_torsion
C6 N1 C4 C3 179.45(13)
C6 N1 C4 C5 -1.0(2)
C8 C7 C6 C11 2.2(2)
C12 C7 C6 C11 -177.97(14)
C8 C7 C6 N1 -174.78(13)
C12 C7 C6 N1 5.1(2)
C4 N1 C6 C11 102.50(17)
C4 N1 C6 C7 -80.4(2)
N1 C4 C3 C2 1.1(2)
C5 C4 C3 C2 -178.53(14)
C8 C7 C12 C13 64.72(18)
C6 C7 C12 C13 -115.13(17)
C8 C7 C12 C14 -57.87(19)
C6 C7 C12 C14 122.29(16)
C4 C3 C2 O1 1.5(2)
C4 C3 C2 C1 -178.71(13)
C8 C9 C10 C11 1.8(2)
C9 C10 C11 C6 -0.8(2)
C9 C10 C11 C15 178.82(15)
C7 C6 C11 C10 -1.2(2)
N1 C6 C11 C10 175.84(13)
C7 C6 C11 C15 179.18(14)
N1 C6 C11 C15 -3.8(2)
C10 C9 C8 C7 -0.7(2)
C6 C7 C8 C9 -1.2(2)
C12 C7 C8 C9 178.91(14)
O1 C2 C1 F1 -178.07(13)
C3 C2 C1 F1 2.1(2)
O1 C2 C1 F3 60.20(18)
C3 C2 C1 F3 -119.61(16)
O1 C2 C1 F2 -57.83(17)
C3 C2 C1 F2 122.37(15)
C10 C11 C15 C19 67.7(4)
C6 C11 C15 C19 -112.7(4)
C10 C11 C15 C16 -94.9(2)
C6 C11 C15 C16 84.7(2)
C10 C11 C15 C17 35.3(3)
C6 C11 C15 C17 -145.1(2)
C10 C11 C15 C18 -53.7(3)
C6 C11 C15 C18 126.0(3)
